data_2219615
loop_
_publ_author_name
'Tadayon Pour, Nasim'
'Ebadi, Amin'
'Abedi, Anita'
'Amani, Vahid'
'Khavasi, Hamid Reza'

_publ_contact_author
;
  'Amani, Vahid'
   Islamic Azad University
   Shahr-e-Rey Branch
   Tehran
   Iran
;
_publ_section_title
;
 (5,5'-Dimethyl-2,2'-bipyridine-\k^2^<i>N</i>,<i>N</i>')diiodidomercury(II)
;
_journal_coeditor_code HK2531
_journal_issue 10
_journal_name_full 'Acta Crystallographica Section E'
_journal_page_first m1305
_journal_paper_doi 10.1107/S160053680802953X
_journal_volume 64
_journal_year 2008
_chemical_formula_iupac '[Hg I2 (C12 H12 N2)]'
_chemical_formula_moiety 'C12 H12 Hg I2 N2'
_chemical_formula_sum 'C12 H12 Hg I2 N2'
_chemical_formula_weight 638.63
_chemical_name_systematic
;
(5,5'-Dimethyl-2,2'-bipyridine-\k^2^N,N')diiodidomercury(II)
;
_space_group_IT_number 61
_symmetry_cell_setting orthorhombic
_symmetry_space_group_name_Hall '-P 2ac 2ab'
_symmetry_space_group_name_H-M 'P b c a'
_atom_sites_solution_hydrogens geom
_atom_sites_solution_primary direct
_atom_sites_solution_secondary difmap
_audit_creation_method SHELXL-97
_cell_angle_alpha 90.00
_cell_angle_beta 90.00
_cell_angle_gamma 90.00
_cell_formula_units_Z 8
_cell_length_a 15.0325(8)
_cell_length_b 15.0654(8)
_cell_length_c 14.0579(10)
_cell_measurement_reflns_used 1768
_cell_measurement_temperature 298(2)
_cell_measurement_theta_max 29.31
_cell_measurement_theta_min 2.40
_cell_volume 3183.7(3)
_computing_cell_refinement 'SAINT (Bruker, 1998)'
_computing_data_collection 'SMART (Bruker, 1998)'
_computing_data_reduction 'SAINT (Bruker, 1998)'
_computing_molecular_graphics 'ORTEP-3 for Windows (Farrugia, 1997)'
_computing_publication_material 'WinGX (Farrugia, 1999)'
_computing_structure_refinement 'SHELXTL (Sheldrick, 2008)'
_computing_structure_solution 'SHELXTL (Sheldrick, 2008)'
_diffrn_ambient_temperature 298(2)
_diffrn_measured_fraction_theta_full 0.986
_diffrn_measured_fraction_theta_max 0.986
_diffrn_measurement_device_type 'Bruker SMART CCD area-detector diffractometer'
_diffrn_measurement_method '\f and \w scans'
_diffrn_radiation_monochromator graphite
_diffrn_radiation_source 'fine-focus sealed tube'
_diffrn_radiation_type MoK\a
_diffrn_radiation_wavelength 0.71073
_diffrn_reflns_av_R_equivalents 0.0827
_diffrn_reflns_av_sigmaI/netI 0.0425
_diffrn_reflns_limit_h_max 19
_diffrn_reflns_limit_h_min -20
_diffrn_reflns_limit_k_max 17
_diffrn_reflns_limit_k_min -20
_diffrn_reflns_limit_l_max 19
_diffrn_reflns_limit_l_min -19
_diffrn_reflns_number 23007
_diffrn_reflns_theta_full 29.31
_diffrn_reflns_theta_max 29.31
_diffrn_reflns_theta_min 2.40
_diffrn_standards_number 0
_exptl_absorpt_coefficient_mu 13.530
_exptl_absorpt_correction_T_max 0.0753
_exptl_absorpt_correction_T_min 0.0152
_exptl_absorpt_correction_type numerical
_exptl_absorpt_process_details
;
shape of crystal determined optically
(X-SHAPE and X-RED32; Stoe& Cie, 2005)
;
_exptl_crystal_colour colorless
_exptl_crystal_density_diffrn 2.665
_exptl_crystal_density_method 'not measured'
_exptl_crystal_description prism
_exptl_crystal_F_000 2272
_exptl_crystal_size_max 0.35
_exptl_crystal_size_mid 0.31
_exptl_crystal_size_min 0.20
_refine_diff_density_max 1.443
_refine_diff_density_min -1.512
_refine_ls_extinction_method none
_refine_ls_goodness_of_fit_ref 1.194
_refine_ls_hydrogen_treatment constr
_refine_ls_matrix_type full
_refine_ls_number_parameters 154
_refine_ls_number_reflns 4306
_refine_ls_number_restraints 0
_refine_ls_restrained_S_all 1.194
_refine_ls_R_factor_all 0.0718
_refine_ls_R_factor_gt 0.0552
_refine_ls_shift/su_max 0.010
_refine_ls_shift/su_mean 0.001
_refine_ls_structure_factor_coef Fsqd
_refine_ls_weighting_details 'calc w=1/[\s^2^(Fo^2^)+(0.0347P)^2^+17.4498P] where P=(Fo^2^+2Fc^2^)/3'
_refine_ls_weighting_scheme calc
_refine_ls_wR_factor_gt 0.1174
_refine_ls_wR_factor_ref 0.1240
_reflns_number_gt 3418
_reflns_number_total 4306
_reflns_threshold_expression I>2\s(I)
_cod_data_source_file hk2531.cif
_cod_data_source_block I
_cod_database_code 2219615
_cod_database_fobs_code 2219615

loop_
_symmetry_equiv_pos_as_xyz
'x, y, z'
'-x+1/2, -y, z+1/2'
'x+1/2, -y+1/2, -z'
'-x, y+1/2, -z+1/2'
'-x, -y, -z'
'x-1/2, y, -z-1/2'
'-x-1/2, y-1/2, z'
'x, -y-1/2, z-1/2'

loop_
_atom_site_type_symbol
_atom_site_label
_atom_site_fract_x
_atom_site_fract_y
_atom_site_fract_z
_atom_site_U_iso_or_equiv
_atom_site_adp_type
_atom_site_calc_flag
_atom_site_refinement_flags
_atom_site_occupancy
Hg Hg1 0.11964(2) 0.71065(2) 0.60202(3) 0.05197(12) Uani d . 1
I I1 0.00810(7) 0.80915(5) 0.50004(7) 0.0859(3) Uani d . 1
I I2 0.25140(5) 0.76000(5) 0.71769(6) 0.0687(2) Uani d . 1
N N1 0.1696(4) 0.5812(5) 0.5214(5) 0.0403(14) Uani d . 1
N N2 0.0387(4) 0.5836(4) 0.6554(5) 0.0381(13) Uani d . 1
C C1 0.2371(5) 0.5833(6) 0.4598(6) 0.0463(18) Uani d . 1
H H1 0.2633 0.6377 0.4460 0.056 Uiso calc R 1
C C2 0.2697(6) 0.5082(7) 0.4155(6) 0.049(2) Uani d . 1
C C3 0.3485(8) 0.5156(9) 0.3481(9) 0.077(3) Uani d . 1
H H3A 0.3986 0.5399 0.3816 0.093 Uiso calc R 1
H H3B 0.3333 0.5538 0.2959 0.093 Uiso calc R 1
H H3C 0.3635 0.4578 0.3243 0.093 Uiso calc R 1
C C4 0.2299(7) 0.4279(7) 0.4391(8) 0.063(3) Uani d . 1
H H4 0.2506 0.3755 0.4121 0.076 Uiso calc R 1
C C5 0.1604(7) 0.4257(6) 0.5019(7) 0.053(2) Uani d . 1
H H5 0.1324 0.3723 0.5162 0.063 Uiso calc R 1
C C6 0.1322(5) 0.5044(5) 0.5440(5) 0.0387(16) Uani d . 1
C C7 0.0586(5) 0.5057(5) 0.6156(5) 0.0378(15) Uani d . 1
C C8 0.0140(6) 0.4291(6) 0.6412(7) 0.054(2) Uani d . 1
H H8 0.0270 0.3754 0.6118 0.065 Uiso calc R 1
C C9 -0.0503(6) 0.4341(6) 0.7113(7) 0.054(2) Uani d . 1
H H9 -0.0805 0.3829 0.7297 0.065 Uiso calc R 1
C C10 -0.0703(6) 0.5135(6) 0.7542(6) 0.0477(19) Uani d . 1
C C11 -0.1370(7) 0.5206(8) 0.8337(8) 0.069(3) Uani d . 1
H H11A -0.1831 0.5615 0.8159 0.083 Uiso calc R 1
H H11B -0.1078 0.5417 0.8901 0.083 Uiso calc R 1
H H11C -0.1625 0.4633 0.8458 0.083 Uiso calc R 1
C C12 -0.0244(5) 0.5873(6) 0.7226(6) 0.0465(18) Uani d . 1
H H12 -0.0379 0.6422 0.7492 0.056 Uiso calc R 1

loop_
_atom_site_aniso_label
_atom_site_aniso_U_11
_atom_site_aniso_U_22
_atom_site_aniso_U_33
_atom_site_aniso_U_12
_atom_site_aniso_U_13
_atom_site_aniso_U_23
Hg1 0.0544(2) 0.04113(17) 0.0603(2) 0.00092(15) 0.00422(17) -0.00082(14)
I1 0.0978(6) 0.0521(4) 0.1078(7) 0.0131(4) -0.0354(5) 0.0050(4)
I2 0.0660(4) 0.0555(4) 0.0845(5) 0.0031(3) -0.0154(4) -0.0110(3)
N1 0.039(3) 0.044(3) 0.037(3) 0.001(3) 0.003(3) -0.002(3)
N2 0.035(3) 0.039(3) 0.041(3) 0.002(3) 0.000(3) 0.001(3)
C1 0.040(4) 0.053(5) 0.046(4) -0.002(4) 0.009(3) -0.006(4)
C2 0.041(4) 0.072(6) 0.035(4) 0.012(4) 0.000(3) -0.002(4)
C3 0.061(6) 0.098(9) 0.073(7) 0.016(6) 0.029(6) -0.004(6)
C4 0.070(7) 0.058(6) 0.062(6) 0.019(5) 0.001(5) -0.020(5)
C5 0.058(5) 0.045(4) 0.056(5) 0.003(4) 0.004(4) -0.002(4)
C6 0.038(4) 0.038(4) 0.040(4) 0.001(3) -0.004(3) -0.002(3)
C7 0.039(4) 0.040(4) 0.035(4) 0.003(3) -0.009(3) -0.001(3)
C8 0.057(5) 0.047(5) 0.058(5) -0.009(4) -0.004(4) -0.002(4)
C9 0.051(5) 0.051(5) 0.062(6) -0.016(4) 0.003(4) 0.007(4)
C10 0.038(4) 0.057(5) 0.048(5) -0.001(4) -0.005(3) 0.010(4)
C11 0.059(6) 0.080(7) 0.067(6) -0.001(5) 0.031(5) 0.000(5)
C12 0.042(4) 0.048(4) 0.050(5) 0.003(4) 0.009(4) -0.003(4)

loop_
_atom_type_symbol
_atom_type_description
_atom_type_scat_dispersion_real
_atom_type_scat_dispersion_imag
_atom_type_scat_source
C C 0.0033 0.0016 'International Tables Vol C Tables 4.2.6.8 and 6.1.1.4'
H H 0.0000 0.0000 'International Tables Vol C Tables 4.2.6.8 and 6.1.1.4'
Hg Hg -2.3894 9.2266 'International Tables Vol C Tables 4.2.6.8 and 6.1.1.4'
I I -0.4742 1.8119 'International Tables Vol C Tables 4.2.6.8 and 6.1.1.4'
N N 0.0061 0.0033 'International Tables Vol C Tables 4.2.6.8 and 6.1.1.4'

loop_
_geom_angle_atom_site_label_1
_geom_angle_atom_site_label_2
_geom_angle_atom_site_label_3
_geom_angle
_geom_angle_publ_flag
I1 Hg1 I2 129.89(3) yes
N1 Hg1 I1 113.59(16) yes
N1 Hg1 N2 69.7(2) yes
N1 Hg1 I2 106.53(16) yes
N2 Hg1 I1 107.15(15) yes
N2 Hg1 I2 114.22(15) yes
C1 N1 Hg1 122.0(6) ?
C6 N1 Hg1 117.9(5) ?
C6 N1 C1 119.9(7) ?
C7 N2 Hg1 117.3(5) ?
C7 N2 C12 119.4(7) ?
C12 N2 Hg1 123.3(5) ?
N1 C1 C2 122.9(9) ?
N1 C1 H1 118.5 ?
C2 C1 H1 118.5 ?
C1 C2 C4 116.9(8) ?
C1 C2 C3 119.9(10) ?
C4 C2 C3 123.2(9) ?
C2 C3 H3A 109.5 ?
C2 C3 H3B 109.5 ?
H3A C3 H3B 109.5 ?
C2 C3 H3C 109.5 ?
H3A C3 H3C 109.5 ?
H3B C3 H3C 109.5 ?
C5 C4 C2 120.3(9) ?
C5 C4 H4 119.8 ?
C2 C4 H4 119.8 ?
C4 C5 C6 119.1(9) ?
C4 C5 H5 120.5 ?
C6 C5 H5 120.5 ?
N1 C6 C5 120.9(8) ?
N1 C6 C7 117.6(7) ?
C5 C6 C7 121.5(7) ?
N2 C7 C8 121.1(8) ?
N2 C7 C6 117.4(7) ?
C8 C7 C6 121.5(7) ?
C7 C8 C9 118.7(9) ?
C7 C8 H8 120.7 ?
C9 C8 H8 120.7 ?
C10 C9 C8 120.8(8) ?
C10 C9 H9 119.6 ?
C8 C9 H9 119.6 ?
C9 C10 C12 116.8(8) ?
C9 C10 C11 122.3(9) ?
C12 C10 C11 120.9(9) ?
C10 C11 H11A 109.5 ?
C10 C11 H11B 109.5 ?
H11A C11 H11B 109.5 ?
C10 C11 H11C 109.5 ?
H11A C11 H11C 109.5 ?
H11B C11 H11C 109.5 ?
N2 C12 C10 123.2(8) ?
N2 C12 H12 118.4 ?
C10 C12 H12 118.4 ?

loop_
_geom_bond_atom_site_label_1
_geom_bond_atom_site_label_2
_geom_bond_distance
_geom_bond_publ_flag
Hg1 I1 2.6587(9) yes
Hg1 I2 2.6684(8) yes
Hg1 N1 2.377(7) yes
Hg1 N2 2.389(6) yes
C1 N1 1.335(10) ?
C1 C2 1.380(13) ?
C1 H1 0.9300 ?
C2 C4 1.390(15) ?
C2 C3 1.521(13) ?
C3 H3A 0.9600 ?
C3 H3B 0.9600 ?
C3 H3C 0.9600 ?
C4 C5 1.368(14) ?
C4 H4 0.9300 ?
C5 C6 1.392(11) ?
C5 H5 0.9300 ?
C6 N1 1.325(10) ?
C6 C7 1.496(11) ?
C7 N2 1.335(10) ?
C7 C8 1.382(12) ?
C8 C9 1.384(14) ?
C8 H8 0.9300 ?
C9 C10 1.373(13) ?
C9 H9 0.9300 ?
C10 C12 1.382(12) ?
C10 C11 1.505(13) ?
C11 H11A 0.9600 ?
C11 H11B 0.9600 ?
C11 H11C 0.9600 ?
C12 N2 1.339(10) ?
C12 H12 0.9300 ?

loop_
_geom_torsion_atom_site_label_1
_geom_torsion_atom_site_label_2
_geom_torsion_atom_site_label_3
_geom_torsion_atom_site_label_4
_geom_torsion
I1 Hg1 N1 C1 82.9(6)
I1 Hg1 N1 C6 -101.5(5)
I2 Hg1 N1 C1 -66.4(6)
I2 Hg1 N1 C6 109.2(5)
N2 Hg1 N1 C1 -176.7(7)
N2 Hg1 N1 C6 -1.1(5)
I1 Hg1 N2 C7 108.7(5)
I1 Hg1 N2 C12 -71.7(6)
I2 Hg1 N2 C7 -100.3(5)
I2 Hg1 N2 C12 79.3(6)
N1 Hg1 N2 C7 -0.8(5)
N1 Hg1 N2 C12 178.9(7)
C2 C1 N1 C6 1.5(13)
C2 C1 N1 Hg1 177.0(6)
N1 C1 C2 C4 -1.1(13)
N1 C1 C2 C3 -178.3(9)
C1 C2 C4 C5 1.4(14)
C3 C2 C4 C5 178.5(10)
C2 C4 C5 C6 -2.1(15)
C4 C5 C6 N1 2.5(14)
C4 C5 C6 C7 -178.0(8)
C5 C6 N1 C1 -2.1(12)
C7 C6 N1 C1 178.3(7)
C5 C6 N1 Hg1 -177.8(6)
C7 C6 N1 Hg1 2.6(9)
N1 C6 C7 N2 -3.3(11)
C5 C6 C7 N2 177.1(8)
N1 C6 C7 C8 178.0(8)
C5 C6 C7 C8 -1.6(12)
C8 C7 N2 C12 1.4(12)
C6 C7 N2 C12 -177.3(7)
C8 C7 N2 Hg1 -179.0(6)
C6 C7 N2 Hg1 2.3(9)
N2 C7 C8 C9 -1.9(13)
C6 C7 C8 C9 176.7(8)
C7 C8 C9 C10 0.6(15)
C8 C9 C10 C12 1.2(14)
C8 C9 C10 C11 -177.2(9)
C9 C10 C12 N2 -1.8(13)
C11 C10 C12 N2 176.6(9)
C10 C12 N2 C7 0.6(13)
C10 C12 N2 Hg1 -179.1(6)
